data_7011755
loop_
_publ_author_name
'Taylor, Jesse W.'
'Englich, Ulrich'
'Ruhlandt-Senge, Karin'
'Spencer, James T.'

_publ_section_title
;
 Formation of new nickel-containing nineteen-vertex metallaborane
 clusters prepared from the anti-B18H22 borane cluster: molecular
 structures of [Ni(THF)4(H2O)2][B18H20Ni(\h5-C5H5)]2 and
 [B18H19(2-THF)Ni(\h5-C5H5)]
;
_journal_issue 17
_journal_name_full 'Journal of the Chemical Society, Dalton Transactions'
_journal_page_first 3392
_journal_paper_doi 10.1039/b203594d
_journal_year 2002
_chemical_formula_sum 'C42 H118 B36 Ni3 O10'
_chemical_formula_weight 1348.66
_chemical_name_systematic
; 
? 
;
_space_group_IT_number 2
_symmetry_cell_setting triclinic
_symmetry_space_group_name_Hall '-P 1'
_symmetry_space_group_name_H-M 'P -1'
_atom_sites_solution_hydrogens geom
_atom_sites_solution_primary direct
_atom_sites_solution_secondary difmap
_audit_creation_method SHELXL-97
_cell_angle_alpha 115.2020(10)
_cell_angle_beta 98.9130(10)
_cell_angle_gamma 99.04
_cell_formula_units_Z 1
_cell_length_a 12.1061(3)
_cell_length_b 12.7869(3)
_cell_length_c 13.6348(2)
_cell_measurement_reflns_used 8192
_cell_measurement_temperature 150(2)
_cell_volume 1826.98(7)
_computing_cell_refinement 'Siemens SAINT'
_computing_data_collection 'Siemens SMART'
_computing_data_reduction 'Siemens SAINT and SHELXTL'
_computing_molecular_graphics 'Siemens SHELXTL'
_computing_publication_material 'Siemens SHELXTL'
_computing_structure_refinement 'SHELXL-97 (Sheldrick, 1997)'
_computing_structure_solution 'SHELXS-97 (Sheldrick, 1990)'
_diffrn_ambient_temperature 150(2)
_diffrn_measured_fraction_theta_full 0.884
_diffrn_measured_fraction_theta_max 0.884
_diffrn_measurement_device_type 'CCD area detector'
_diffrn_measurement_method omega
_diffrn_radiation_monochromator graphite
_diffrn_radiation_source 'fine-focus sealed tube'
_diffrn_radiation_type MoK\a
_diffrn_radiation_wavelength 0.71073
_diffrn_reflns_av_R_equivalents 0.0235
_diffrn_reflns_av_sigmaI/netI 0.0456
_diffrn_reflns_limit_h_max 10
_diffrn_reflns_limit_h_min -16
_diffrn_reflns_limit_k_max 16
_diffrn_reflns_limit_k_min -16
_diffrn_reflns_limit_l_max 15
_diffrn_reflns_limit_l_min -18
_diffrn_reflns_number 11631
_diffrn_reflns_theta_full 28.22
_diffrn_reflns_theta_max 28.22
_diffrn_reflns_theta_min 1.70
_diffrn_standards_decay_% No
_exptl_absorpt_coefficient_mu 0.812
_exptl_absorpt_correction_T_max 0.8545
_exptl_absorpt_correction_T_min 0.6416
_exptl_absorpt_correction_type multi-scan
_exptl_absorpt_process_details 'Blessing, Acta Cryst. (1995) A51 33-38.'
_exptl_crystal_colour green
_exptl_crystal_density_diffrn 1.226
_exptl_crystal_density_method 'not measured'
_exptl_crystal_description plate
_exptl_crystal_F_000 714
_exptl_crystal_size_max 0.60
_exptl_crystal_size_mid 0.48
_exptl_crystal_size_min 0.20
_refine_diff_density_max 1.685
_refine_diff_density_min -1.121
_refine_diff_density_rms 0.093
_refine_ls_extinction_method none
_refine_ls_goodness_of_fit_ref 1.055
_refine_ls_hydrogen_treatment mixed
_refine_ls_matrix_type full
_refine_ls_number_parameters 496
_refine_ls_number_reflns 7945
_refine_ls_number_restraints 2
_refine_ls_restrained_S_all 1.055
_refine_ls_R_factor_all 0.0714
_refine_ls_R_factor_gt 0.0604
_refine_ls_shift/su_max 0.000
_refine_ls_shift/su_mean 0.000
_refine_ls_structure_factor_coef Fsqd
_refine_ls_weighting_details 'calc w=1/[\s^2^(Fo^2^)+(0.0970P)^2^+1.7566P] where P=(Fo^2^+2Fc^2^)/3'
_refine_ls_weighting_scheme calc
_refine_ls_wR_factor_gt 0.1601
_refine_ls_wR_factor_ref 0.1685
_reflns_number_gt 6561
_reflns_number_total 7945
_reflns_threshold_expression >2sigma(I)
_cod_data_source_file b203594d.txt
_cod_data_source_block ube051
_cod_depositor_comments
;
The following automatic conversions were performed:
'_symmetry_cell_setting' value 'Triclinic' changed to 'triclinic'
according to '/home/saulius/struct/CIF-dictionaries/cif_core.dic'
dictionary named 'cif_core.dic' version 2.4.1 from 2010-06-29.

Automatic conversion script
Id: cif_fix_enum 1527 2010-12-29 10:47:43Z saulius 
;
_cod_original_cell_volume 1827.01(7)
_cod_original_sg_symbol_H-M P-1
_cod_database_code 7011755
_refine_ls_weighting_scheme_1 0.0970
_refine_ls_weighting_scheme_2 1.7566

loop_
_symmetry_equiv_pos_as_xyz
'x, y, z'
'-x, -y, -z'

loop_
_atom_site_label
_atom_site_type_symbol
_atom_site_fract_x
_atom_site_fract_y
_atom_site_fract_z
_atom_site_U_iso_or_equiv
_atom_site_adp_type
_atom_site_occupancy
_atom_site_symmetry_multiplicity
_atom_site_calc_flag
_atom_site_refinement_flags
_atom_site_disorder_assembly
_atom_site_disorder_group
Ni1 Ni 0.0000 0.5000 0.5000 0.02507(14) Uani 1 2 d S . .
O1 O 0.0590(2) 0.34285(19) 0.44258(19) 0.0330(5) Uani 1 1 d . . .
C6 C 0.0006(3) 0.2352(3) 0.4438(4) 0.0457(8) Uani 1 1 d . . .
H6B H -0.0796 0.2061 0.3970 0.055 Uiso 1 1 calc R . .
H6C H -0.0018 0.2516 0.5211 0.055 Uiso 1 1 calc R . .
C7 C 0.0674(4) 0.1442(4) 0.3980(5) 0.0730(15) Uani 1 1 d . . .
H7A H 0.1102 0.1318 0.4586 0.088 Uiso 1 1 calc R . .
H7B H 0.0149 0.0671 0.3409 0.088 Uiso 1 1 calc R . .
C8 C 0.1457(6) 0.1899(4) 0.3493(6) 0.093(2) Uani 1 1 d . . .
H8C H 0.1140 0.1539 0.2674 0.112 Uiso 1 1 calc R . .
H8D H 0.2206 0.1703 0.3634 0.112 Uiso 1 1 calc R . .
C9 C 0.1624(3) 0.3246(3) 0.4020(3) 0.0416(8) Uani 1 1 d . . .
H9B H 0.2329 0.3660 0.4644 0.050 Uiso 1 1 calc R . .
H9C H 0.1682 0.3539 0.3460 0.050 Uiso 1 1 calc R . .
O2 O -0.0946(2) 0.4438(2) 0.33794(18) 0.0360(5) Uani 1 1 d . . .
C10 C -0.1993(3) 0.4775(3) 0.3085(3) 0.0374(7) Uani 1 1 d . . .
H10A H -0.1818 0.5623 0.3246 0.045 Uiso 1 1 calc R . .
H10C H -0.2555 0.4648 0.3504 0.045 Uiso 1 1 calc R . .
C11 C -0.2463(3) 0.3959(3) 0.1836(3) 0.0413(8) Uani 1 1 d . . .
H11A H -0.2946 0.4320 0.1479 0.050 Uiso 1 1 calc R . .
H11B H -0.2923 0.3172 0.1687 0.050 Uiso 1 1 calc R . .
C12 C -0.1367(3) 0.3848(3) 0.1421(3) 0.0418(8) Uani 1 1 d . . .
H12B H -0.1504 0.3095 0.0724 0.050 Uiso 1 1 calc R . .
H12C H -0.1076 0.4529 0.1284 0.050 Uiso 1 1 calc R . .
C13 C -0.0526(3) 0.3855(3) 0.2376(3) 0.0363(7) Uani 1 1 d . . .
H13B H -0.0508 0.3030 0.2224 0.044 Uiso 1 1 calc R . .
H13C H 0.0262 0.4303 0.2474 0.044 Uiso 1 1 calc R . .
O3 O 0.1348(2) 0.5814(2) 0.46371(19) 0.0332(5) Uani 1 1 d D . .
H501 H 0.201(3) 0.592(4) 0.494(3) 0.050 Uiso 1 1 d D . .
H502 H 0.129(4) 0.606(4) 0.418(3) 0.050 Uiso 1 1 d D . .
Ni7 Ni -0.72496(3) 0.10450(3) 0.01474(3) 0.02984(13) Uani 1 1 d . . .
B1 B -0.5963(3) 0.3884(3) 0.1461(3) 0.0309(7) Uani 1 1 d . . .
H1A H -0.521(3) 0.459(3) 0.212(3) 0.039(10) Uiso 1 1 d . . .
B2 B -0.6730(3) 0.2665(3) 0.1584(3) 0.0319(7) Uani 1 1 d . . .
H2A H -0.652(3) 0.258(3) 0.229(3) 0.043(10) Uiso 1 1 d . . .
B3 B -0.5827(3) 0.2418(3) 0.0579(3) 0.0314(7) Uani 1 1 d . . .
H3A H -0.495(3) 0.221(3) 0.070(3) 0.041(10) Uiso 1 1 d . . .
B4 B -0.5973(3) 0.3466(3) 0.0040(3) 0.0304(7) Uani 1 1 d . . .
H4A H -0.529(3) 0.396(3) -0.016(3) 0.040(10) Uiso 1 1 d . . .
B5 B -0.6973(3) 0.4276(3) 0.0656(3) 0.0321(7) Uani 1 1 d . . .
H5A H -0.686(3) 0.514(4) 0.068(3) 0.043(10) Uiso 1 1 d . . .
B6 B -0.7409(3) 0.3826(3) 0.1642(3) 0.0341(7) Uani 1 1 d . . .
H6A H -0.761(3) 0.442(3) 0.242(3) 0.039(10) Uiso 1 1 d . . .
B8 B -0.8217(3) 0.2321(3) 0.0918(3) 0.0318(7) Uani 1 1 d . . .
H8A H -0.890(3) 0.204(3) 0.121(3) 0.042(10) Uiso 1 1 d . . .
B9 B -0.8371(3) 0.3355(3) 0.0326(3) 0.0332(7) Uani 1 1 d . . .
H8B H -0.863(4) 0.216(5) -0.018(4) 0.077(15) Uiso 1 1 d . . .
H9A H -0.914(4) 0.364(4) 0.022(3) 0.047(11) Uiso 1 1 d . . .
B10 B -0.7427(3) 0.3107(3) -0.0720(3) 0.0317(7) Uani 1 1 d . . .
B11 B -0.6711(3) 0.1894(3) -0.0851(3) 0.0296(7) Uani 1 1 d . . .
B12 B -0.7815(4) 0.1448(4) -0.3089(3) 0.0404(8) Uani 1 1 d . . .
H12A H -0.855(3) 0.093(3) -0.389(3) 0.042(10) Uiso 1 1 d . . .
B13 B -0.8088(3) 0.1654(3) -0.1802(3) 0.0351(7) Uani 1 1 d . . .
H13A H -0.890(3) 0.115(3) -0.180(3) 0.041(10) Uiso 1 1 d . . .
B14 B -0.7059(4) 0.0834(3) -0.2330(3) 0.0371(8) Uani 1 1 d . . .
H14A H -0.726(3) -0.012(4) -0.254(3) 0.046(11) Uiso 1 1 d . . .
B15 B -0.6405(4) 0.1273(3) -0.3250(3) 0.0401(8) Uani 1 1 d . . .
H15A H -0.627(4) 0.066(4) -0.403(4) 0.054(12) Uiso 1 1 d . . .
B16 B -0.6812(4) 0.2642(4) -0.3037(3) 0.0436(9) Uani 1 1 d . . .
H16A H -0.689(4) 0.290(4) -0.371(4) 0.057(12) Uiso 1 1 d . . .
H16B H -0.596(3) 0.339(3) -0.223(3) 0.025(8) Uiso 1 1 d . . .
B17 B -0.7950(4) 0.2852(4) -0.2171(3) 0.0408(9) Uani 1 1 d . . .
H10B H -0.725(4) 0.365(4) -0.134(4) 0.067(14) Uiso 1 1 d . . .
H17A H -0.874(3) 0.312(3) -0.244(3) 0.048(12) Uiso 1 1 d . . .
B18 B -0.5590(4) 0.1569(4) -0.1919(3) 0.0395(8) Uani 1 1 d . . .
H18A H -0.492(4) 0.119(4) -0.175(4) 0.059(13) Uiso 1 1 d . . .
B19 B -0.5366(4) 0.2602(4) -0.2470(3) 0.0379(8) Uani 1 1 d . . .
H18B H -0.515(3) 0.274(3) -0.142(3) 0.043(10) Uiso 1 1 d . . .
H19A H -0.462(4) 0.296(4) -0.265(4) 0.056(12) Uiso 1 1 d . . .
C1 C -0.8106(4) -0.0699(3) -0.1021(3) 0.0490(9) Uani 1 1 d . . .
H1C H -0.8585 -0.0911 -0.1732 0.059 Uiso 1 1 calc R . .
C2 C -0.6914(4) -0.0606(3) -0.0771(3) 0.0456(9) Uani 1 1 d . . .
H2C H -0.6438 -0.0696 -0.1280 0.055 Uiso 1 1 calc R . .
C3 C -0.6542(3) -0.0363(3) 0.0337(3) 0.0432(8) Uani 1 1 d . . .
H3C H -0.5786 -0.0319 0.0696 0.052 Uiso 1 1 calc R . .
C4 C -0.7466(4) -0.0194(3) 0.0834(3) 0.0473(9) Uani 1 1 d . . .
H4C H -0.7442 0.0029 0.1598 0.057 Uiso 1 1 calc R . .
C5 C -0.8459(3) -0.0420(3) -0.0022(4) 0.0540(11) Uani 1 1 d . . .
H5C H -0.9217 -0.0387 0.0070 0.065 Uiso 1 1 calc R . .
O1S O 0.1362(3) 0.7097(2) 0.3430(2) 0.0462(6) Uani 1 1 d . . .
C1S C 0.1417(5) 0.6676(4) 0.2284(3) 0.0575(11) Uani 1 1 d . . .
H1SA H 0.0648 0.6196 0.1778 0.069 Uiso 1 1 calc R . .
H1SB H 0.1970 0.6167 0.2119 0.069 Uiso 1 1 calc R . .
C2S C 0.1803(5) 0.7741(4) 0.2114(4) 0.0633(12) Uani 1 1 d . . .
H2SA H 0.1141 0.7909 0.1733 0.076 Uiso 1 1 calc R . .
H2SB H 0.2381 0.7616 0.1661 0.076 Uiso 1 1 calc R . .
C3S C 0.2327(5) 0.8744(4) 0.3273(4) 0.0640(12) Uani 1 1 d . . .
H3SA H 0.2222 0.9515 0.3321 0.077 Uiso 1 1 calc R . .
H3SB H 0.3161 0.8810 0.3513 0.077 Uiso 1 1 calc R . .
C4S C 0.1658(5) 0.8375(4) 0.3963(4) 0.0657(13) Uani 1 1 d . . .
H4SA H 0.2133 0.8700 0.4737 0.079 Uiso 1 1 calc R . .
H4SB H 0.0952 0.8674 0.3992 0.079 Uiso 1 1 calc R . .
O2S O 0.3601(2) 0.6342(3) 0.5506(3) 0.0585(7) Uani 1 1 d . . .
C5S C 0.4340(6) 0.6397(7) 0.4786(6) 0.114(3) Uani 1 1 d . . .
H5SA H 0.4802 0.5799 0.4669 0.137 Uiso 1 1 calc R . .
H5SB H 0.3873 0.6233 0.4049 0.137 Uiso 1 1 calc R . .
C6S C 0.5078(8) 0.7571(8) 0.5331(6) 0.153(5) Uani 1 1 d . . .
H6SA H 0.5889 0.7533 0.5521 0.183 Uiso 1 1 calc R . .
H6SB H 0.5017 0.7936 0.4820 0.183 Uiso 1 1 calc R . .
C7S C 0.4764(3) 0.8285(4) 0.6323(3) 0.0785(15) Uani 1 1 d . . .
H7SA H 0.4375 0.8872 0.6223 0.094 Uiso 1 1 calc R . .
H7SB H 0.5451 0.8717 0.6964 0.094 Uiso 1 1 calc R . .
C8S C 0.3969(3) 0.7415(4) 0.6493(3) 0.0678(13) Uani 1 1 d R . .
H8SA H 0.4367 0.7284 0.7107 0.081 Uiso 1 1 calc R . .
H8SB H 0.3296 0.7724 0.6703 0.081 Uiso 1 1 calc R . .

loop_
_atom_site_aniso_label
_atom_site_aniso_U_11
_atom_site_aniso_U_22
_atom_site_aniso_U_33
_atom_site_aniso_U_23
_atom_site_aniso_U_13
_atom_site_aniso_U_12
Ni1 0.0306(3) 0.0222(3) 0.0275(3) 0.0140(2) 0.0096(2) 0.0105(2)
O1 0.0434(12) 0.0258(10) 0.0394(12) 0.0182(9) 0.0185(10) 0.0162(9)
C6 0.051(2) 0.0251(16) 0.064(2) 0.0198(16) 0.0205(18) 0.0122(15)
C7 0.063(3) 0.031(2) 0.120(4) 0.025(2) 0.030(3) 0.0200(19)
C8 0.155(6) 0.056(3) 0.139(5) 0.066(3) 0.116(5) 0.075(3)
C9 0.051(2) 0.0376(18) 0.054(2) 0.0260(16) 0.0301(17) 0.0271(15)
O2 0.0374(12) 0.0450(13) 0.0302(11) 0.0170(10) 0.0102(9) 0.0215(10)
C10 0.0366(17) 0.0461(19) 0.0402(17) 0.0258(15) 0.0111(14) 0.0202(14)
C11 0.0367(18) 0.0445(19) 0.0407(18) 0.0212(15) 0.0017(14) 0.0082(14)
C12 0.052(2) 0.0398(18) 0.0321(16) 0.0148(14) 0.0098(15) 0.0135(15)
C13 0.0401(18) 0.0352(16) 0.0307(15) 0.0101(13) 0.0103(13) 0.0151(14)
O3 0.0353(12) 0.0344(12) 0.0397(12) 0.0244(10) 0.0117(10) 0.0103(10)
Ni7 0.0404(2) 0.0204(2) 0.0318(2) 0.01476(16) 0.00685(16) 0.01009(16)
B1 0.0388(18) 0.0230(15) 0.0283(16) 0.0093(13) 0.0083(14) 0.0083(13)
B2 0.0414(19) 0.0292(16) 0.0280(16) 0.0156(13) 0.0072(14) 0.0103(14)
B3 0.0349(18) 0.0258(16) 0.0329(17) 0.0145(13) 0.0050(14) 0.0070(13)
B4 0.0422(19) 0.0213(15) 0.0315(16) 0.0135(13) 0.0121(14) 0.0112(13)
B5 0.046(2) 0.0214(15) 0.0322(16) 0.0118(13) 0.0129(14) 0.0148(14)
B6 0.046(2) 0.0276(16) 0.0309(17) 0.0132(14) 0.0129(15) 0.0140(15)
B8 0.0349(18) 0.0295(17) 0.0354(17) 0.0172(14) 0.0115(14) 0.0107(14)
B9 0.0372(19) 0.0312(17) 0.0377(18) 0.0183(14) 0.0114(15) 0.0168(14)
B10 0.046(2) 0.0239(15) 0.0324(16) 0.0164(13) 0.0110(15) 0.0157(14)
B11 0.0430(19) 0.0214(15) 0.0289(15) 0.0138(12) 0.0092(14) 0.0133(13)
B12 0.048(2) 0.039(2) 0.0330(18) 0.0172(16) 0.0037(16) 0.0128(17)
B13 0.0395(19) 0.0309(17) 0.0334(17) 0.0154(14) 0.0024(14) 0.0095(15)
B14 0.051(2) 0.0257(16) 0.0334(17) 0.0116(14) 0.0099(16) 0.0121(15)
B15 0.059(2) 0.0315(18) 0.0310(18) 0.0130(15) 0.0143(17) 0.0151(17)
B16 0.058(3) 0.050(2) 0.0376(19) 0.0295(18) 0.0152(18) 0.023(2)
B17 0.049(2) 0.040(2) 0.041(2) 0.0258(17) 0.0074(17) 0.0160(17)
B18 0.057(2) 0.0342(19) 0.0353(18) 0.0180(15) 0.0148(17) 0.0242(17)
B19 0.046(2) 0.0381(19) 0.0386(19) 0.0215(16) 0.0161(16) 0.0173(16)
C1 0.057(2) 0.0231(15) 0.053(2) 0.0165(15) -0.0071(18) -0.0011(15)
C2 0.064(2) 0.0244(15) 0.058(2) 0.0222(15) 0.0230(19) 0.0185(15)
C3 0.0440(19) 0.0329(17) 0.063(2) 0.0316(17) 0.0092(17) 0.0147(14)
C4 0.074(3) 0.0303(17) 0.047(2) 0.0259(15) 0.0177(18) 0.0122(17)
C5 0.0386(19) 0.0353(19) 0.101(3) 0.040(2) 0.022(2) 0.0131(15)
O1S 0.0773(19) 0.0310(12) 0.0422(13) 0.0228(10) 0.0243(13) 0.0180(12)
C1S 0.096(3) 0.037(2) 0.044(2) 0.0184(16) 0.031(2) 0.017(2)
C2S 0.090(3) 0.060(3) 0.050(2) 0.037(2) 0.018(2) 0.012(2)
C3S 0.094(4) 0.039(2) 0.068(3) 0.030(2) 0.035(3) 0.014(2)
C4S 0.106(4) 0.035(2) 0.059(3) 0.0211(19) 0.037(3) 0.011(2)
O2S 0.0453(16) 0.0666(19) 0.0590(17) 0.0300(15) 0.0104(13) 0.0017(14)
C5S 0.100(5) 0.111(5) 0.084(4) -0.003(4) 0.053(4) 0.013(4)
C6S 0.159(8) 0.161(8) 0.085(5) 0.033(5) 0.059(5) -0.063(6)
C7S 0.096(4) 0.061(3) 0.073(3) 0.032(3) 0.001(3) 0.021(3)
C8S 0.050(2) 0.093(4) 0.049(2) 0.020(2) 0.0123(19) 0.024(2)

loop_
_atom_type_symbol
_atom_type_description
_atom_type_scat_dispersion_real
_atom_type_scat_dispersion_imag
_atom_type_scat_source
C C 0.0033 0.0016 'International Tables Vol C Tables 4.2.6.8 and 6.1.1.4'
H H 0.0000 0.0000 'International Tables Vol C Tables 4.2.6.8 and 6.1.1.4'
B B 0.0013 0.0007 'International Tables Vol C Tables 4.2.6.8 and 6.1.1.4'
Ni Ni 0.3393 1.1124 'International Tables Vol C Tables 4.2.6.8 and 6.1.1.4'
O O 0.0106 0.0060 'International Tables Vol C Tables 4.2.6.8 and 6.1.1.4'

loop_
_geom_angle_atom_site_label_1
_geom_angle_atom_site_label_2
_geom_angle_atom_site_label_3
_geom_angle
_geom_angle_site_symmetry_1
_geom_angle_site_symmetry_3
_geom_angle_publ_flag
O3 Ni1 O3 180.0 . 2_566 ?
O3 Ni1 O2 92.00(9) . 2_566 ?
O3 Ni1 O2 88.00(9) 2_566 2_566 ?
O3 Ni1 O2 88.00(9) . . ?
O3 Ni1 O2 92.00(9) 2_566 . ?
O2 Ni1 O2 179.999(1) 2_566 . ?
O3 Ni1 O1 89.52(9) . . ?
O3 Ni1 O1 90.48(9) 2_566 . ?
O2 Ni1 O1 90.66(9) 2_566 . ?
O2 Ni1 O1 89.34(9) . . ?
O3 Ni1 O1 90.48(9) . 2_566 ?
O3 Ni1 O1 89.52(9) 2_566 2_566 ?
O2 Ni1 O1 89.34(9) 2_566 2_566 ?
O2 Ni1 O1 90.66(9) . 2_566 ?
O1 Ni1 O1 180.00(11) . 2_566 ?
C6 O1 C9 109.8(2) . . ?
C6 O1 Ni1 122.47(19) . . ?
C9 O1 Ni1 127.72(19) . . ?
O1 C6 C7 107.0(3) . . ?
O1 C6 H6B 110.3 . . ?
C7 C6 H6B 110.3 . . ?
O1 C6 H6C 110.3 . . ?
C7 C6 H6C 110.3 . . ?
H6B C6 H6C 108.6 . . ?
C8 C7 C6 106.4(4) . . ?
C8 C7 H7A 110.5 . . ?
C6 C7 H7A 110.5 . . ?
C8 C7 H7B 110.5 . . ?
C6 C7 H7B 110.5 . . ?
H7A C7 H7B 108.6 . . ?
C7 C8 C9 108.0(3) . . ?
C7 C8 H8C 110.1 . . ?
C9 C8 H8C 110.1 . . ?
C7 C8 H8D 110.1 . . ?
C9 C8 H8D 110.1 . . ?
H8C C8 H8D 108.4 . . ?
O1 C9 C8 103.6(3) . . ?
O1 C9 H9B 111.0 . . ?
C8 C9 H9B 111.0 . . ?
O1 C9 H9C 111.0 . . ?
C8 C9 H9C 111.0 . . ?
H9B C9 H9C 109.0 . . ?
C10 O2 C13 109.5(2) . . ?
C10 O2 Ni1 125.19(19) . . ?
C13 O2 Ni1 124.20(18) . . ?
O2 C10 C11 104.4(3) . . ?
O2 C10 H10A 110.9 . . ?
C11 C10 H10A 110.9 . . ?
O2 C10 H10C 110.9 . . ?
C11 C10 H10C 110.9 . . ?
H10A C10 H10C 108.9 . . ?
C10 C11 C12 102.6(3) . . ?
C10 C11 H11A 111.2 . . ?
C12 C11 H11A 111.2 . . ?
C10 C11 H11B 111.2 . . ?
C12 C11 H11B 111.2 . . ?
H11A C11 H11B 109.2 . . ?
C13 C12 C11 103.4(3) . . ?
C13 C12 H12B 111.1 . . ?
C11 C12 H12B 111.1 . . ?
C13 C12 H12C 111.1 . . ?
C11 C12 H12C 111.1 . . ?
H12B C12 H12C 109.0 . . ?
O2 C13 C12 106.2(3) . . ?
O2 C13 H13B 110.5 . . ?
C12 C13 H13B 110.5 . . ?
O2 C13 H13C 110.5 . . ?
C12 C13 H13C 110.5 . . ?
H13B C13 H13C 108.7 . . ?
Ni1 O3 H501 123(3) . . ?
Ni1 O3 H502 125(3) . . ?
H501 O3 H502 111(4) . . ?
B3 Ni7 B2 52.85(14) . . ?
B3 Ni7 C1 144.27(16) . . ?
B2 Ni7 C1 162.44(16) . . ?
B3 Ni7 C2 110.68(15) . . ?
B2 Ni7 C2 147.13(16) . . ?
C1 Ni7 C2 39.39(16) . . ?
B3 Ni7 C5 166.90(16) . . ?
B2 Ni7 C5 123.05(17) . . ?
C1 Ni7 C5 39.45(17) . . ?
C2 Ni7 C5 65.58(16) . . ?
B3 Ni7 B8 90.28(14) . . ?
B2 Ni7 B8 49.72(14) . . ?
C1 Ni7 B8 120.20(16) . . ?
C2 Ni7 B8 158.88(15) . . ?
C5 Ni7 B8 94.53(15) . . ?
B3 Ni7 C4 127.47(15) . . ?
B2 Ni7 C4 101.43(14) . . ?
C1 Ni7 C4 65.50(15) . . ?
C2 Ni7 C4 64.16(15) . . ?
C5 Ni7 C4 39.44(16) . . ?
B8 Ni7 C4 105.51(14) . . ?
B3 Ni7 B11 51.48(14) . . ?
B2 Ni7 B11 91.24(13) . . ?
C1 Ni7 B11 104.50(15) . . ?
C2 Ni7 B11 97.65(13) . . ?
C5 Ni7 B11 140.00(17) . . ?
B8 Ni7 B11 93.47(13) . . ?
C4 Ni7 B11 161.01(14) . . ?
B3 Ni7 C3 104.95(14) . . ?
B2 Ni7 C3 113.20(14) . . ?
C1 Ni7 C3 64.14(15) . . ?
C2 Ni7 C3 37.63(15) . . ?
C5 Ni7 C3 64.06(14) . . ?
B8 Ni7 C3 140.79(14) . . ?
C4 Ni7 C3 37.24(15) . . ?
B11 Ni7 C3 124.40(14) . . ?
B2 B1 B4 110.3(2) . . ?
B2 B1 B5 107.4(3) . . ?
B4 B1 B5 60.39(19) . . ?
B2 B1 B3 62.0(2) . . ?
B4 B1 B3 60.55(18) . . ?
B5 B1 B3 108.4(2) . . ?
B2 B1 B6 60.0(2) . . ?
B4 B1 B6 110.0(3) . . ?
B5 B1 B6 59.8(2) . . ?
B3 B1 B6 110.5(2) . . ?
B2 B1 H1A 124.4(19) . . ?
B4 B1 H1A 117.7(19) . . ?
B5 B1 H1A 120(2) . . ?
B3 B1 H1A 121(2) . . ?
B6 B1 H1A 121.4(19) . . ?
B1 B2 B8 109.4(2) . . ?
B1 B2 B6 60.8(2) . . ?
B8 B2 B6 59.5(2) . . ?
B1 B2 B3 59.64(19) . . ?
B8 B2 B3 111.7(2) . . ?
B6 B2 B3 109.2(2) . . ?
B1 B2 Ni7 116.1(2) . . ?
B8 B2 Ni7 67.78(17) . . ?
B6 B2 Ni7 118.6(2) . . ?
B3 B2 Ni7 63.42(15) . . ?
B1 B2 H2A 121(2) . . ?
B8 B2 H2A 118(2) . . ?
B6 B2 H2A 118(2) . . ?
B3 B2 H2A 123(2) . . ?
Ni7 B2 H2A 113(2) . . ?
B1 B3 B4 59.18(19) . . ?
B1 B3 B2 58.32(19) . . ?
B4 B3 B2 106.2(2) . . ?
B1 B3 B11 109.0(2) . . ?
B4 B3 B11 60.07(18) . . ?
B2 B3 B11 111.1(2) . . ?
B1 B3 Ni7 115.2(2) . . ?
B4 B3 Ni7 117.7(2) . . ?
B2 B3 Ni7 63.73(16) . . ?
B11 B3 Ni7 67.64(16) . . ?
B1 B3 H3A 118.7(19) . . ?
B4 B3 H3A 117.6(19) . . ?
B2 B3 H3A 124.3(19) . . ?
B11 B3 H3A 119.7(19) . . ?
Ni7 B3 H3A 116.3(19) . . ?
B1 B4 B10 108.1(3) . . ?
B1 B4 B5 60.1(2) . . ?
B10 B4 B5 59.0(2) . . ?
B1 B4 B3 60.27(19) . . ?
B10 B4 B3 108.8(2) . . ?
B5 B4 B3 108.0(2) . . ?
B1 B4 B11 110.8(2) . . ?
B10 B4 B11 61.77(19) . . ?
B5 B4 B11 109.9(3) . . ?
B3 B4 B11 61.23(18) . . ?
B1 B4 H4A 119.5(19) . . ?
B10 B4 H4A 119(2) . . ?
B5 B4 H4A 116(2) . . ?
B3 B4 H4A 126(2) . . ?
B11 B4 H4A 124(2) . . ?
B10 B5 B9 65.8(2) . . ?
B10 B5 B1 108.4(2) . . ?
B9 B5 B1 109.4(2) . . ?
B10 B5 B6 112.2(2) . . ?
B9 B5 B6 59.8(2) . . ?
B1 B5 B6 60.5(2) . . ?
B10 B5 B4 60.1(2) . . ?
B9 B5 B4 113.4(2) . . ?
B1 B5 B4 59.48(19) . . ?
B6 B5 B4 109.8(2) . . ?
B10 B5 H5A 112(2) . . ?
B9 B5 H5A 121(2) . . ?
B1 B5 H5A 125(2) . . ?
B6 B5 H5A 129(2) . . ?
B4 B5 H5A 114(2) . . ?
B8 B6 B9 62.5(2) . . ?
B8 B6 B2 60.0(2) . . ?
B9 B6 B2 109.5(2) . . ?
B8 B6 B5 109.1(2) . . ?
B9 B6 B5 59.6(2) . . ?
B2 B6 B5 106.7(2) . . ?
B8 B6 B1 108.5(2) . . ?
B9 B6 B1 108.7(2) . . ?
B2 B6 B1 59.2(2) . . ?
B5 B6 B1 59.8(2) . . ?
B8 B6 H6A 118(2) . . ?
B9 B6 H6A 120(2) . . ?
B2 B6 H6A 121(2) . . ?
B5 B6 H6A 124(2) . . ?
B1 B6 H6A 123(2) . . ?
B6 B8 B2 60.5(2) . . ?
B6 B8 B9 58.9(2) . . ?
B2 B8 B9 107.0(2) . . ?
B6 B8 Ni7 114.9(2) . . ?
B2 B8 Ni7 62.50(16) . . ?
B9 B8 Ni7 114.9(2) . . ?
B6 B8 H8A 120(2) . . ?
B2 B8 H8A 124(2) . . ?
B9 B8 H8A 119(2) . . ?
Ni7 B8 H8A 117(2) . . ?
B6 B8 H8B 103(2) . . ?
B2 B8 H8B 124(2) . . ?
B9 B8 H8B 46(2) . . ?
Ni7 B8 H8B 85(2) . . ?
H8A B8 H8B 111(3) . . ?
B5 B9 B6 60.6(2) . . ?
B5 B9 B8 106.7(2) . . ?
B6 B9 B8 58.6(2) . . ?
B5 B9 B10 56.79(19) . . ?
B6 B9 B10 105.7(2) . . ?
B8 B9 B10 107.7(2) . . ?
B5 B9 H8B 124(2) . . ?
B6 B9 H8B 106(2) . . ?
B8 B9 H8B 50(2) . . ?
B10 B9 H8B 81(2) . . ?
B5 B9 H9A 123(2) . . ?
B6 B9 H9A 124(2) . . ?
B8 B9 H9A 123(2) . . ?
B10 B9 H9A 121(2) . . ?
H8B B9 H9A 109(3) . . ?
B5 B10 B13 157.2(3) . . ?
B5 B10 B4 60.9(2) . . ?
B13 B10 B4 120.3(2) . . ?
B5 B10 B17 140.2(3) . . ?
B13 B10 B17 59.7(2) . . ?
B4 B10 B17 127.6(3) . . ?
B5 B10 B11 110.3(2) . . ?
B13 B10 B11 61.20(19) . . ?
B4 B10 B11 60.41(19) . . ?
B17 B10 B11 105.0(2) . . ?
B5 B10 B9 57.5(2) . . ?
B13 B10 B9 104.2(3) . . ?
B4 B10 B9 107.4(2) . . ?
B17 B10 B9 123.9(3) . . ?
B11 B10 B9 111.8(2) . . ?
B5 B10 H10B 104(2) . . ?
B13 B10 H10B 99(2) . . ?
B4 B10 H10B 98(2) . . ?
B17 B10 H10B 41(2) . . ?
B11 B10 H10B 119(2) . . ?
B9 B10 H10B 130(2) . . ?
B14 B11 B4 137.3(3) . . ?
B14 B11 B13 58.7(2) . . ?
B4 B11 B13 113.7(2) . . ?
B14 B11 B3 148.2(3) . . ?
B4 B11 B3 58.70(18) . . ?
B13 B11 B3 150.1(3) . . ?
B14 B11 B10 107.3(2) . . ?
B4 B11 B10 57.82(19) . . ?
B13 B11 B10 57.01(19) . . ?
B3 B11 B10 103.8(2) . . ?
B14 B11 B18 52.6(2) . . ?
B4 B11 B18 95.3(2) . . ?
B13 B11 B18 102.2(2) . . ?
B3 B11 B18 107.2(2) . . ?
B10 B11 B18 116.1(2) . . ?
B14 B11 Ni7 111.7(2) . . ?
B4 B11 Ni7 110.93(19) . . ?
B13 B11 Ni7 102.4(2) . . ?
B3 B11 Ni7 60.88(14) . . ?
B10 B11 Ni7 111.5(2) . . ?
B18 B11 Ni7 132.43(19) . . ?
B17 B12 B13 61.8(2) . . ?
B17 B12 B16 66.6(2) . . ?
B13 B12 B16 115.3(3) . . ?
B17 B12 B14 110.1(3) . . ?
B13 B12 B14 61.1(2) . . ?
B16 B12 B14 107.5(3) . . ?
B17 B12 B15 118.5(3) . . ?
B13 B12 B15 116.0(3) . . ?
B16 B12 B15 61.3(2) . . ?
B14 B12 B15 61.1(2) . . ?
B17 B12 H12A 115(2) . . ?
B13 B12 H12A 119.6(19) . . ?
B16 B12 H12A 115.6(19) . . ?
B14 B12 H12A 127(2) . . ?
B15 B12 H12A 116(2) . . ?
B12 B13 B10 112.4(3) . . ?
B12 B13 B14 60.0(2) . . ?
B10 B13 B14 112.6(3) . . ?
B12 B13 B17 59.0(2) . . ?
B10 B13 B17 62.6(2) . . ?
B14 B13 B17 107.0(3) . . ?
B12 B13 B11 107.9(3) . . ?
B10 B13 B11 61.79(19) . . ?
B14 B13 B11 60.1(2) . . ?
B17 B13 B11 107.5(3) . . ?
B12 B13 H13A 118(2) . . ?
B10 B13 H13A 121(2) . . ?
B14 B13 H13A 117(2) . . ?
B17 B13 H13A 125(2) . . ?
B11 B13 H13A 122(2) . . ?
B18 B14 B12 108.0(3) . . ?
B18 B14 B13 119.8(3) . . ?
B12 B14 B13 58.9(2) . . ?
B18 B14 B15 59.7(2) . . ?
B12 B14 B15 59.9(2) . . ?
B13 B14 B15 112.9(3) . . ?
B18 B14 B11 71.9(2) . . ?
B12 B14 B11 107.8(3) . . ?
B13 B14 B11 61.2(2) . . ?
B15 B14 B11 118.3(3) . . ?
B18 B14 H14A 116(2) . . ?
B12 B14 H14A 124(2) . . ?
B13 B14 H14A 117(2) . . ?
B15 B14 H14A 118(2) . . ?
B11 B14 H14A 117(2) . . ?
B19 B15 B18 61.2(2) . . ?
B19 B15 B12 111.7(3) . . ?
B18 B15 B12 106.4(3) . . ?
B19 B15 B16 61.9(2) . . ?
B18 B15 B16 105.2(3) . . ?
B12 B15 B16 58.6(2) . . ?
B19 B15 B14 109.9(3) . . ?
B18 B15 B14 58.5(2) . . ?
B12 B15 B14 59.1(2) . . ?
B16 B15 B14 103.9(3) . . ?
B19 B15 H15A 117(2) . . ?
B18 B15 H15A 124(2) . . ?
B12 B15 H15A 122(2) . . ?
B16 B15 H15A 123(2) . . ?
B14 B15 H15A 125(2) . . ?
B12 B16 B15 60.1(2) . . ?
B12 B16 B19 108.6(3) . . ?
B15 B16 B19 56.8(2) . . ?
B12 B16 B17 56.4(2) . . ?
B15 B16 B17 108.9(3) . . ?
B19 B16 B17 121.2(3) . . ?
B12 B16 H16A 123(2) . . ?
B15 B16 H16A 120(2) . . ?
B19 B16 H16A 115(2) . . ?
B17 B16 H16A 119(2) . . ?
B12 B16 H16B 128.1(15) . . ?
B15 B16 H16B 99.2(15) . . ?
B19 B16 H16B 45.1(15) . . ?
B17 B16 H16B 95.9(15) . . ?
H16A B16 H16B 109(3) . . ?
B12 B17 B13 59.2(2) . . ?
B12 B17 B10 108.5(3) . . ?
B13 B17 B10 57.72(19) . . ?
B12 B17 B16 57.1(2) . . ?
B13 B17 B16 105.8(3) . . ?
B10 B17 B16 115.1(3) . . ?
B12 B17 H10B 130(2) . . ?
B13 B17 H10B 101(2) . . ?
B10 B17 H10B 46(2) . . ?
B16 B17 H10B 92(2) . . ?
B12 B17 H17A 116.2(19) . . ?
B13 B17 H17A 120(2) . . ?
B10 B17 H17A 122.3(19) . . ?
B16 B17 H17A 119.0(19) . . ?
H10B B17 H17A 114(3) . . ?
B14 B18 B15 61.8(2) . . ?
B14 B18 B19 109.9(3) . . ?
B15 B18 B19 58.0(2) . . ?
B14 B18 B11 55.5(2) . . ?
B15 B18 B11 106.8(3) . . ?
B19 B18 B11 114.5(2) . . ?
B14 B18 H18A 124(2) . . ?
B15 B18 H18A 127(2) . . ?
B19 B18 H18A 120(2) . . ?
B11 B18 H18A 117(2) . . ?
B14 B18 H18B 126.3(17) . . ?
B15 B18 H18B 103.5(17) . . ?
B19 B18 H18B 48.7(16) . . ?
B11 B18 H18B 86.9(17) . . ?
H18A B18 H18B 107(3) . . ?
B15 B19 B18 60.8(2) . . ?
B15 B19 B16 61.4(2) . . ?
B18 B19 B16 104.6(3) . . ?
B15 B19 H16B 103.3(15) . . ?
B18 B19 H16B 116.6(15) . . ?
B16 B19 H16B 44.7(14) . . ?
B15 B19 H18B 105.2(17) . . ?
B18 B19 H18B 47.7(17) . . ?
B16 B19 H18B 115.8(17) . . ?
H16B B19 H18B 92(2) . . ?
B15 B19 H19A 130(2) . . ?
B18 B19 H19A 131(2) . . ?
B16 B19 H19A 123(2) . . ?
H16B B19 H19A 107(3) . . ?
H18B B19 H19A 112(3) . . ?
C2 C1 C5 107.2(3) . . ?
C2 C1 Ni7 70.7(2) . . ?
C5 C1 Ni7 70.7(2) . . ?
C2 C1 H1C 126.4 . . ?
C5 C1 H1C 126.4 . . ?
Ni7 C1 H1C 123.8 . . ?
C3 C2 C1 109.1(4) . . ?
C3 C2 Ni7 75.6(2) . . ?
C1 C2 Ni7 69.9(2) . . ?
C3 C2 H2C 125.4 . . ?
C1 C2 H2C 125.4 . . ?
Ni7 C2 H2C 120.7 . . ?
C2 C3 C4 108.5(3) . . ?
C2 C3 Ni7 66.78(19) . . ?
C4 C3 Ni7 69.69(19) . . ?
C2 C3 H3C 125.7 . . ?
C4 C3 H3C 125.7 . . ?
Ni7 C3 H3C 129.4 . . ?
C3 C4 C5 107.3(3) . . ?
C3 C4 Ni7 73.07(19) . . ?
C5 C4 Ni7 67.7(2) . . ?
C3 C4 H4C 126.3 . . ?
C5 C4 H4C 126.3 . . ?
Ni7 C4 H4C 124.5 . . ?
C1 C5 C4 107.6(3) . . ?
C1 C5 Ni7 69.8(2) . . ?
C4 C5 Ni7 72.9(2) . . ?
C1 C5 H5C 126.2 . . ?
C4 C5 H5C 126.2 . . ?
Ni7 C5 H5C 122.8 . . ?
C4S O1S C1S 108.3(3) . . ?
O1S C1S C2S 107.7(3) . . ?
O1S C1S H1SA 110.2 . . ?
C2S C1S H1SA 110.2 . . ?
O1S C1S H1SB 110.2 . . ?
C2S C1S H1SB 110.2 . . ?
H1SA C1S H1SB 108.5 . . ?
C1S C2S C3S 104.6(3) . . ?
C1S C2S H2SA 110.8 . . ?
C3S C2S H2SA 110.8 . . ?
C1S C2S H2SB 110.8 . . ?
C3S C2S H2SB 110.8 . . ?
H2SA C2S H2SB 108.9 . . ?
C2S C3S C4S 102.5(4) . . ?
C2S C3S H3SA 111.3 . . ?
C4S C3S H3SA 111.3 . . ?
C2S C3S H3SB 111.3 . . ?
C4S C3S H3SB 111.3 . . ?
H3SA C3S H3SB 109.2 . . ?
O1S C4S C3S 106.5(3) . . ?
O1S C4S H4SA 110.4 . . ?
C3S C4S H4SA 110.4 . . ?
O1S C4S H4SB 110.4 . . ?
C3S C4S H4SB 110.4 . . ?
H4SA C4S H4SB 108.6 . . ?
C8S O2S C5S 107.7(4) . . ?
C6S C5S O2S 106.8(5) . . ?
C6S C5S H5SA 110.4 . . ?
O2S C5S H5SA 110.4 . . ?
C6S C5S H5SB 110.4 . . ?
O2S C5S H5SB 110.4 . . ?
H5SA C5S H5SB 108.6 . . ?
C7S C6S C5S 110.3(5) . . ?
C7S C6S H6SA 109.6 . . ?
C5S C6S H6SA 109.6 . . ?
C7S C6S H6SB 109.6 . . ?
C5S C6S H6SB 109.6 . . ?
H6SA C6S H6SB 108.1 . . ?
C6S C7S C8S 103.8(3) . . ?
C6S C7S H7SA 111.0 . . ?
C8S C7S H7SA 111.0 . . ?
C6S C7S H7SB 111.0 . . ?
C8S C7S H7SB 111.0 . . ?
H7SA C7S H7SB 109.0 . . ?
O2S C8S C7S 109.0(2) . . ?
O2S C8S H8SA 109.9 . . ?
C7S C8S H8SA 109.9 . . ?
O2S C8S H8SB 109.9 . . ?
C7S C8S H8SB 109.9 . . ?
H8SA C8S H8SB 108.3 . . ?

loop_
_geom_bond_atom_site_label_1
_geom_bond_atom_site_label_2
_geom_bond_distance
_geom_bond_site_symmetry_2
_geom_bond_publ_flag
Ni1 O3 2.036(2) . ?
Ni1 O3 2.036(2) 2_566 ?
Ni1 O2 2.077(2) 2_566 ?
Ni1 O2 2.077(2) . ?
Ni1 O1 2.109(2) . ?
Ni1 O1 2.109(2) 2_566 ?
O1 C6 1.453(4) . ?
O1 C9 1.457(4) . ?
C6 C7 1.494(5) . ?
C6 H6B 0.9900 . ?
C6 H6C 0.9900 . ?
C7 C8 1.426(7) . ?
C7 H7A 0.9900 . ?
C7 H7B 0.9900 . ?
C8 C9 1.521(5) . ?
C8 H8C 0.9900 . ?
C8 H8D 0.9900 . ?
C9 H9B 0.9900 . ?
C9 H9C 0.9900 . ?
O2 C10 1.455(4) . ?
O2 C13 1.467(4) . ?
C10 C11 1.521(5) . ?
C10 H10A 0.9900 . ?
C10 H10C 0.9900 . ?
C11 C12 1.524(5) . ?
C11 H11A 0.9900 . ?
C11 H11B 0.9900 . ?
C12 C13 1.518(5) . ?
C12 H12B 0.9900 . ?
C12 H12C 0.9900 . ?
C13 H13B 0.9900 . ?
C13 H13C 0.9900 . ?
O3 H501 0.81(3) . ?
O3 H502 0.80(3) . ?
Ni7 B3 2.062(4) . ?
Ni7 B2 2.068(4) . ?
Ni7 C1 2.079(3) . ?
Ni7 C2 2.090(3) . ?
Ni7 C5 2.090(4) . ?
Ni7 B8 2.158(4) . ?
Ni7 C4 2.159(3) . ?
Ni7 B11 2.184(3) . ?
Ni7 C3 2.203(3) . ?
B1 B2 1.771(5) . ?
B1 B4 1.776(5) . ?
B1 B5 1.787(5) . ?
B1 B3 1.796(5) . ?
B1 B6 1.800(5) . ?
B1 H1A 1.12(4) . ?
B2 B8 1.779(5) . ?
B2 B6 1.786(5) . ?
B2 B3 1.838(5) . ?
B2 H2A 1.02(4) . ?
B3 B4 1.801(5) . ?
B3 B11 1.847(5) . ?
B3 H3A 1.14(4) . ?
B4 B10 1.778(5) . ?
B4 B5 1.792(5) . ?
B4 B11 1.826(5) . ?
B4 H4A 1.10(4) . ?
B5 B10 1.758(5) . ?
B5 B9 1.772(5) . ?
B5 B6 1.788(5) . ?
B5 H5A 1.08(4) . ?
B6 B8 1.769(5) . ?
B6 B9 1.774(5) . ?
B6 H6A 1.10(4) . ?
B8 B9 1.838(5) . ?
B8 H8A 1.06(4) . ?
B8 H8B 1.42(5) . ?
B9 B10 1.916(5) . ?
B9 H8B 1.34(5) . ?
B9 H9A 1.06(4) . ?
B10 B13 1.761(5) . ?
B10 B17 1.849(5) . ?
B10 B11 1.850(5) . ?
B10 H10B 1.32(5) . ?
B11 B14 1.820(5) . ?
B11 B13 1.840(5) . ?
B11 B18 2.100(5) . ?
B12 B17 1.749(6) . ?
B12 B13 1.754(5) . ?
B12 B16 1.763(6) . ?
B12 B14 1.775(6) . ?
B12 B15 1.790(6) . ?
B12 H12A 1.15(4) . ?
B13 B14 1.794(6) . ?
B13 B17 1.799(5) . ?
B13 H13A 1.08(4) . ?
B14 B18 1.754(6) . ?
B14 B15 1.811(6) . ?
B14 H14A 1.10(4) . ?
B15 B19 1.725(6) . ?
B15 B18 1.775(6) . ?
B15 B16 1.810(6) . ?
B15 H15A 1.07(4) . ?
B16 B19 1.819(6) . ?
B16 B17 1.927(6) . ?
B16 H16A 1.10(4) . ?
B16 H16B 1.28(3) . ?
B17 H10B 1.22(5) . ?
B17 H17A 1.13(4) . ?
B18 B19 1.782(5) . ?
B18 H18A 1.05(5) . ?
B18 H18B 1.33(4) . ?
B19 H16B 1.29(3) . ?
B19 H18B 1.35(4) . ?
B19 H19A 1.06(4) . ?
C1 C2 1.405(6) . ?
C1 C5 1.407(6) . ?
C1 H1C 0.9500 . ?
C2 C3 1.388(5) . ?
C2 H2C 0.9500 . ?
C3 C4 1.393(6) . ?
C3 H3C 0.9500 . ?
C4 C5 1.435(6) . ?
C4 H4C 0.9500 . ?
C5 H5C 0.9500 . ?
O1S C4S 1.432(5) . ?
O1S C1S 1.437(4) . ?
C1S C2S 1.493(6) . ?
C1S H1SA 0.9900 . ?
C1S H1SB 0.9900 . ?
C2S C3S 1.501(6) . ?
C2S H2SA 0.9900 . ?
C2S H2SB 0.9900 . ?
C3S C4S 1.503(6) . ?
C3S H3SA 0.9900 . ?
C3S H3SB 0.9900 . ?
C4S H4SA 0.9900 . ?
C4S H4SB 0.9900 . ?
O2S C8S 1.394(5) . ?
O2S C5S 1.442(7) . ?
C5S C6S 1.423(9) . ?
C5S H5SA 0.9900 . ?
C5S H5SB 0.9900 . ?
C6S C7S 1.422(8) . ?
C6S H6SA 0.9900 . ?
C6S H6SB 0.9900 . ?
C7S C8S 1.4745 . ?
C7S H7SA 0.9900 . ?
C7S H7SB 0.9900 . ?
C8S H8SA 0.9900 . ?
C8S H8SB 0.9900 . ?
